data_1530407
loop_
_publ_author_name
'Merinov, B.V.'
'Maksimov, B.A.'
'Belov, N.V.'
'Kharitonov, Yu.A.'

_publ_section_title
;
 Crystal structure of the rare-earth silicate Na5 Lu Si4 O12
;
_journal_name_full 'Doklady Akademii Nauk SSSR'
_journal_page_first 81
_journal_page_last 84
_journal_volume 240
_journal_year 1978
_chemical_formula_sum 'Lu3 Na15 O36 Si12'
_chemical_name_systematic 'Na15 Lu3 (Si12 O36)'
_space_group_IT_number 155
_symmetry_space_group_name_Hall 'R 3 2"'
_symmetry_space_group_name_H-M 'R 3 2 :H'
_cell_angle_alpha 90
_cell_angle_beta 90
_cell_angle_gamma 120
_cell_formula_units_Z 6
_cell_length_a 21.926
_cell_length_b 21.926
_cell_length_c 12.556
_cell_volume 5227.581
_citation_journal_id_ASTM DANKAS
_cod_data_source_file Merinov_DANKAS_1978_560.cif
_cod_data_source_block Lu3Na15O36Si12
_cod_database_code 1530407

loop_
_symmetry_equiv_pos_as_xyz
x,y,z
-y,x-y,z
-x+y,-x,z
y,x,-z
-x,-x+y,-z
x-y,-y,-z
x+2/3,y+1/3,z+1/3
-y+2/3,x-y+1/3,z+1/3
-x+y+2/3,-x+1/3,z+1/3
y+2/3,x+1/3,-z+1/3
-x+2/3,-x+y+1/3,-z+1/3
x-y+2/3,-y+1/3,-z+1/3
x+1/3,y+2/3,z+2/3
-y+1/3,x-y+2/3,z+2/3
-x+y+1/3,-x+2/3,z+2/3
y+1/3,x+2/3,-z+2/3
-x+1/3,-x+y+2/3,-z+2/3
x-y+1/3,-y+2/3,-z+2/3

loop_
_atom_site_label
_atom_site_type_symbol
_atom_site_fract_x
_atom_site_fract_y
_atom_site_fract_z
_atom_site_occupancy
_atom_site_U_iso_or_equiv
Na2 Na+1 -0.0717 -0.1447 0.8917 1 0.0
Si3 Si+4 0.5792 0.1541 0.4647 1 0.0
Si2 Si+4 -0.9041 -0.5493 0.3888 1 0.0
O7 O-2 0.9104 0.2683 -0.0022 1 0.0
O12 O-2 -0.8858 -0.3713 0.5303 1 0.0
O2 O-2 -0.9054 -0.5949 0.4872 1 0.0
Na7 Na+1 0.145 0.328 0.21 1 0.0
Na6 Na+1 0.335 0.186 0.008 1 0.0
Na1 Na+1 0.0727 0.1348 0.6132 1 0.0
Lu2 Lu+3 0 0.24831 0 1 0.0
Lu1 Lu+3 0 0.75137 0.5 1 0.0
Si1 Si+4 0.9013 0.5522 0.1011 1 0.0
O10 O-2 -0.882 -0.4699 0.6399 1 0.0
Na5 Na+1 0.277 0.277 0 1 0.0
O11 O-2 0.8729 0.3612 0.969 1 0.0
Na3 Na+1 0 0 0.7474 1 0.0
O5 O-2 0.2336 0.613 0.0566 1 0.0
O9 O-2 0.8917 0.4721 0.8577 1 0.0
Si4 Si+4 -0.5773 -0.1478 0.0443 1 0.0
O6 O-2 -0.2356 -0.6162 0.4633 1 0.0
O4 O-2 -0.0794 -0.2141 0.7392 1 0.0
O3 O-2 0.0663 0.2019 0.7622 1 0.0
O8 O-2 -0.9183 -0.2767 0.5041 1 0.0
Na4 Na+1 0 0 0 1 0.0
O1 O-2 0.9032 0.5966 -0.0031 1 0.0
